data_7133963
loop_
_publ_author_name
'Luff, M. S.'
'Oppel, K.'
'Krummenacher, I.'
'Braunschweig, H.'
'Radius, U.'

_publ_section_title
;
 Radical anions of 1,1-azoliumdithiocarboxylates.
;
_journal_issue 97
_journal_name_full 'Chemical communications (Cambridge, England)'
_journal_page_first 14447
_journal_page_last 14450
_journal_paper_doi 10.1039/d4cc05486e
_journal_volume 60
_journal_year 2024
_chemical_formula_moiety 'C33 H55 K N O6 S2, C4 H8 O'
_chemical_formula_sum 'C37 H63 K N O7 S2'
_chemical_formula_weight 737.10
_space_group_crystal_system monoclinic
_space_group_IT_number 14
_space_group_name_Hall '-P 2yn'
_space_group_name_H-M_alt 'P 1 21/n 1'
_atom_sites_solution_hydrogens geom
_atom_sites_solution_primary dual
_atom_sites_solution_secondary difmap
_audit_creation_method SHELXL-2018/3
_audit_update_record
;
2024-10-14 deposited with the CCDC.	2024-11-11 downloaded from the CCDC.
;
_cell_angle_alpha 90
_cell_angle_beta 100.7780(10)
_cell_angle_gamma 90
_cell_formula_units_Z 4
_cell_length_a 17.1497(2)
_cell_length_b 10.44560(10)
_cell_length_c 23.0760(2)
_cell_measurement_reflns_used 23002
_cell_measurement_temperature 103(2)
_cell_measurement_theta_max 77.0410
_cell_measurement_theta_min 2.9630
_cell_volume 4060.89(7)
_computing_cell_refinement 'CrysAlisPro 1.171.41.93a (Rigaku OD, 2020)'
_computing_data_reduction 'CrysAlisPro 1.171.41.93a (Rigaku OD, 2020)'
_computing_molecular_graphics 'ShelXLe (Huebschle et all, 2011)'
_computing_publication_material 'SHELXL-2014/6 (Sheldrick, 2014)'
_computing_structure_refinement 'SHELXL-2018/3 (Sheldrick, 2018)'
_computing_structure_solution 'SHELXT 2014/5 (Sheldrick, 2014)'
_diffrn_ambient_temperature 103(2)
_diffrn_detector_area_resol_mean 10.0000
_diffrn_measured_fraction_theta_full 0.993
_diffrn_measured_fraction_theta_max 0.965
_diffrn_measurement_device_type 'XtaLAB Synergy, Dualflex, HyPix'
_diffrn_measurement_method '\w scans'
_diffrn_radiation_type CuK\a
_diffrn_radiation_wavelength 1.54184
_diffrn_reflns_av_R_equivalents 0.0351
_diffrn_reflns_av_unetI/netI 0.0228
_diffrn_reflns_Laue_measured_fraction_full 0.993
_diffrn_reflns_Laue_measured_fraction_max 0.965
_diffrn_reflns_limit_h_max 21
_diffrn_reflns_limit_h_min -20
_diffrn_reflns_limit_k_max 12
_diffrn_reflns_limit_k_min -13
_diffrn_reflns_limit_l_max 27
_diffrn_reflns_limit_l_min -29
_diffrn_reflns_number 39466
_diffrn_reflns_point_group_measured_fraction_full 0.993
_diffrn_reflns_point_group_measured_fraction_max 0.965
_diffrn_reflns_theta_full 72.000
_diffrn_reflns_theta_max 77.468
_diffrn_reflns_theta_min 2.961
_diffrn_source 'micro-focus sealed X-ray tube'
_exptl_absorpt_coefficient_mu 2.459
_exptl_absorpt_correction_T_max 1.000
_exptl_absorpt_correction_T_min 0.685
_exptl_absorpt_correction_type gaussian
_exptl_absorpt_process_details
;
CrysAlisPro 1.171.41.92a (Rigaku Oxford Diffraction, 2020)
Numerical absorption correction based on gaussian integration over
a multifaceted crystal model
Empirical absorption correction using spherical harmonics,
implemented in SCALE3 ABSPACK scaling algorithm.
;
_exptl_crystal_colour green
_exptl_crystal_density_diffrn 1.206
_exptl_crystal_description block
_exptl_crystal_F_000 1596
_exptl_crystal_size_max 0.130
_exptl_crystal_size_mid 0.090
_exptl_crystal_size_min 0.060
_refine_diff_density_max 1.212
_refine_diff_density_min -1.210
_refine_diff_density_rms 0.069
_refine_ls_extinction_method none
_refine_ls_goodness_of_fit_ref 1.039
_refine_ls_hydrogen_treatment constr
_refine_ls_matrix_type full
_refine_ls_number_parameters 487
_refine_ls_number_reflns 8338
_refine_ls_number_restraints 214
_refine_ls_restrained_S_all 1.055
_refine_ls_R_factor_all 0.0661
_refine_ls_R_factor_gt 0.0594
_refine_ls_shift/su_max 0.001
_refine_ls_shift/su_mean 0.000
_refine_ls_structure_factor_coef Fsqd
_refine_ls_weighting_details 'w=1/[\s^2^(Fo^2^)+(0.0871P)^2^+5.3149P] where P=(Fo^2^+2Fc^2^)/3'
_refine_ls_weighting_scheme calc
_refine_ls_wR_factor_gt 0.1609
_refine_ls_wR_factor_ref 0.1659
_reflns_Friedel_coverage 0.000
_reflns_number_gt 7283
_reflns_number_total 8338
_reflns_threshold_expression 'I > 2\s(I)'
_cod_data_source_file d4cc05486e2.cif
_cod_data_source_block Compound_2a(THF)
_cod_depositor_comments 'Adding full bibliography for 7133960--7133964.cif.'
_cod_original_sg_symbol_H-M 'P 21/n'
_cod_database_code 7133963
_shelx_shelxl_version_number 2018/3
_shelx_space_group_comment
;
The symmetry employed for this shelxl refinement is uniquely defined
by the following loop, which should always be used as a source of
symmetry information in preference to the above space-group names.
They are only intended as comments.
;
_shelx_estimated_absorpt_t_min 0.740
_shelx_estimated_absorpt_t_max 0.866

loop_
_space_group_symop_operation_xyz
'x, y, z'
'-x+1/2, y+1/2, -z+1/2'
'-x, -y, -z'
'x-1/2, -y-1/2, z-1/2'

loop_
_atom_site_label
_atom_site_type_symbol
_atom_site_fract_x
_atom_site_fract_y
_atom_site_fract_z
_atom_site_U_iso_or_equiv
_atom_site_adp_type
_atom_site_occupancy
_atom_site_site_symmetry_order
_atom_site_calc_flag
_atom_site_refinement_flags_posn
_atom_site_refinement_flags_adp
_atom_site_refinement_flags_occupancy
_atom_site_disorder_assembly
_atom_site_disorder_group
S1_1 S 0.39479(3) 0.55193(6) 0.63697(3) 0.02833(15) Uani 1 1 d . . . . .
C2_1 C 0.44377(13) 0.6614(2) 0.68723(10) 0.0245(5) Uani 1 1 d . . . . .
S3_1 S 0.39177(5) 0.79479(7) 0.70290(3) 0.0437(2) Uani 1 1 d . . . . .
C4_1 C 0.52292(13) 0.6405(2) 0.71574(10) 0.0218(4) Uani 1 1 d . . . . .
N5_1 N 0.57208(11) 0.54550(19) 0.70001(8) 0.0218(4) Uani 1 1 d . . . . .
C6_1 C 0.64096(14) 0.5203(2) 0.74917(10) 0.0259(5) Uani 1 1 d . . . . .
C7_1 C 0.64837(14) 0.6483(3) 0.78150(11) 0.0293(5) Uani 1 1 d . . . . .
H7A_1 H 0.685265 0.705366 0.765440 0.035 Uiso 1 1 calc R U . . .
H7B_1 H 0.669228 0.635200 0.824059 0.035 Uiso 1 1 calc R U . . .
C8_1 C 0.56505(14) 0.7086(2) 0.77245(11) 0.0262(5) Uani 1 1 d . . . . .
C9_1 C 0.57381(17) 0.8548(3) 0.76758(14) 0.0382(6) Uani 1 1 d . . . . .
H9A_1 H 0.595878 0.875110 0.732455 0.057 Uiso 1 1 calc R U . . .
H9B_1 H 0.609470 0.886890 0.802773 0.057 Uiso 1 1 calc R U . . .
H9C_1 H 0.521638 0.895263 0.764428 0.057 Uiso 1 1 calc R U . . .
C10_1 C 0.52284(16) 0.6817(3) 0.82414(11) 0.0336(6) Uani 1 1 d . . . . .
H10A_1 H 0.468871 0.716549 0.815217 0.050 Uiso 1 1 calc R U . . .
H10B_1 H 0.552243 0.722198 0.859941 0.050 Uiso 1 1 calc R U . . .
H10C_1 H 0.520401 0.589039 0.830299 0.050 Uiso 1 1 calc R U . . .
C11_1 C 0.71664(15) 0.4880(3) 0.72696(12) 0.0330(6) Uani 1 1 d . . . . .
H11A_1 H 0.708819 0.408901 0.703740 0.049 Uiso 1 1 calc R U . . .
H11B_1 H 0.760213 0.476120 0.760641 0.049 Uiso 1 1 calc R U . . .
H11C_1 H 0.729695 0.558039 0.702196 0.049 Uiso 1 1 calc R U . . .
C12_1 C 0.62086(17) 0.4121(3) 0.78917(12) 0.0359(6) Uani 1 1 d . . . . .
H12A_1 H 0.565743 0.421145 0.794454 0.054 Uiso 1 1 calc R U . . .
H12B_1 H 0.656415 0.417085 0.827648 0.054 Uiso 1 1 calc R U . . .
H12C_1 H 0.627622 0.329148 0.770891 0.054 Uiso 1 1 calc R U . . .
C13_1 C 0.57538(13) 0.5109(2) 0.63996(10) 0.0224(4) Uani 1 1 d . . . . .
C14_1 C 0.56246(13) 0.3828(2) 0.62104(11) 0.0249(5) Uani 1 1 d . . . . .
C15_1 C 0.57164(14) 0.3514(2) 0.56369(11) 0.0286(5) Uani 1 1 d . . . . .
H15_1 H 0.563937 0.265172 0.550786 0.034 Uiso 1 1 calc R U . . .
C16_1 C 0.59146(14) 0.4416(3) 0.52545(11) 0.0304(5) Uani 1 1 d . . . . .
H16_1 H 0.597292 0.417900 0.486744 0.036 Uiso 1 1 calc R U . . .
C17_1 C 0.60275(14) 0.5668(3) 0.54412(11) 0.0287(5) Uani 1 1 d . . . . .
H17_1 H 0.615725 0.629537 0.517647 0.034 Uiso 1 1 calc R U . . .
C18_1 C 0.59548(13) 0.6035(2) 0.60127(10) 0.0247(5) Uani 1 1 d . . . . .
C19_1 C 0.53521(16) 0.2778(2) 0.65831(12) 0.0307(5) Uani 1 1 d . . . . .
H19_1 H 0.524793 0.317359 0.695596 0.037 Uiso 1 1 calc R U . . .
C20_1 C 0.45831(18) 0.2153(3) 0.62647(14) 0.0415(7) Uani 1 1 d . . . . .
H20A_1 H 0.416554 0.280351 0.617822 0.062 Uiso 1 1 calc R U . . .
H20B_1 H 0.442003 0.148817 0.651679 0.062 Uiso 1 1 calc R U . . .
H20C_1 H 0.467147 0.176827 0.589509 0.062 Uiso 1 1 calc R U . . .
C21_1 C 0.5992(2) 0.1745(3) 0.67471(15) 0.0437(7) Uani 1 1 d . . . . .
H21A_1 H 0.609376 0.133216 0.638734 0.065 Uiso 1 1 calc R U . . .
H21B_1 H 0.580825 0.110394 0.700099 0.065 Uiso 1 1 calc R U . . .
H21C_1 H 0.648199 0.214073 0.695768 0.065 Uiso 1 1 calc R U . . .
C22_1 C 0.60865(16) 0.7439(2) 0.61776(11) 0.0305(5) Uani 1 1 d . . . . .
H22_1 H 0.607032 0.752361 0.660686 0.037 Uiso 1 1 calc R U . . .
C23_1 C 0.54183(18) 0.8268(3) 0.58357(14) 0.0396(6) Uani 1 1 d . . . . .
H23A_1 H 0.542391 0.821180 0.541257 0.059 Uiso 1 1 calc R U . . .
H23B_1 H 0.549757 0.916027 0.596477 0.059 Uiso 1 1 calc R U . . .
H23C_1 H 0.490620 0.796297 0.591106 0.059 Uiso 1 1 calc R U . . .
C24_1 C 0.69027(18) 0.7918(3) 0.60850(15) 0.0454(7) Uani 1 1 d . . . . .
H24A_1 H 0.692641 0.788481 0.566423 0.068 Uiso 1 1 calc R U . . .
H24B_1 H 0.732014 0.737306 0.630603 0.068 Uiso 1 1 calc R U . . .
H24C_1 H 0.698142 0.880253 0.622574 0.068 Uiso 1 1 calc R U . . .
K1_2 K 0.23446(4) 0.74178(5) 0.61418(2) 0.03356(15) Uani 1 1 d . . . . .
O2_2 O 0.14066(11) 0.85429(18) 0.69609(8) 0.0337(4) Uani 1 1 d . . . . .
C3_2 C 0.1725(2) 0.9757(3) 0.71712(13) 0.0400(6) Uani 1 1 d . . . . .
H3A_2 H 0.226559 0.964560 0.740692 0.048 Uiso 1 1 calc R U . . .
H3B_2 H 0.138667 1.015096 0.742616 0.048 Uiso 1 1 calc R U . . .
C4_2 C 0.17534(17) 1.0600(3) 0.66516(13) 0.0350(6) Uani 1 1 d . . . . .
H4A_2 H 0.122463 1.063154 0.639151 0.042 Uiso 1 1 calc R U . . .
H4B_2 H 0.190467 1.148077 0.678589 0.042 Uiso 1 1 calc R U . . .
O5_2 O 0.23217(11) 1.00909(18) 0.63390(9) 0.0336(4) Uani 1 1 d . . . . .
C6_2 C 0.25023(17) 1.0939(3) 0.59045(13) 0.0366(6) Uani 1 1 d . . . . .
H6A_2 H 0.279936 1.168725 0.609490 0.044 Uiso 1 1 calc R U . . .
H6B_2 H 0.200654 1.124953 0.565316 0.044 Uiso 1 1 calc R U . . .
C7_2 C 0.29928(17) 1.0235(3) 0.55378(14) 0.0392(6) Uani 1 1 d . . . . .
H7A_2 H 0.319629 1.083679 0.526972 0.047 Uiso 1 1 calc R U . . .
H7B_2 H 0.345148 0.982374 0.579449 0.047 Uiso 1 1 calc R U . . .
O8_2 O 0.25035(11) 0.92882(18) 0.52041(8) 0.0341(4) Uani 1 1 d . . . . .
C9_2 C 0.28983(18) 0.8638(3) 0.48035(13) 0.0383(6) Uani 1 1 d . . . . .
H9A_2 H 0.340950 0.828990 0.501564 0.046 Uiso 1 1 calc R U . . .
H9B_2 H 0.300998 0.923990 0.449773 0.046 Uiso 1 1 calc R U . . .
C10_2 C 0.23773(18) 0.7566(3) 0.45198(12) 0.0363(6) Uani 1 1 d . . . . .
H10A_2 H 0.184277 0.789613 0.434810 0.044 Uiso 1 1 calc R U . . .
H10B_2 H 0.260891 0.717197 0.420045 0.044 Uiso 1 1 calc R U . . .
O11_2 O 0.23252(11) 0.66511(18) 0.49633(7) 0.0313(4) Uani 1 1 d . . . . .
C12_2 C 0.19691(16) 0.5482(3) 0.47376(12) 0.0353(6) Uani 1 1 d . . . . .
H12A_2 H 0.223724 0.514874 0.442424 0.042 Uiso 1 1 calc R U . . .
H12B_2 H 0.140169 0.562076 0.456655 0.042 Uiso 1 1 calc R U . . .
C13_2 C 0.20492(17) 0.4548(3) 0.52364(13) 0.0360(6) Uani 1 1 d . . . . .
H13A_2 H 0.184854 0.369825 0.508750 0.043 Uiso 1 1 calc R U . . .
H13B_2 H 0.261439 0.445747 0.542500 0.043 Uiso 1 1 calc R U . . .
O14_2 O 0.16006(11) 0.50106(17) 0.56550(8) 0.0326(4) Uani 1 1 d . . . . .
C15_2 C 0.16574(19) 0.4187(3) 0.61510(13) 0.0379(6) Uani 1 1 d . . . . .
H15A_2 H 0.221661 0.412741 0.635769 0.045 Uiso 1 1 calc R U . . .
H15B_2 H 0.147340 0.331722 0.602025 0.045 Uiso 1 1 calc R U . . .
C16_2 C 0.11537(19) 0.4713(3) 0.65599(14) 0.0413(7) Uani 1 1 d . . . . .
H16A_2 H 0.060207 0.483161 0.634549 0.050 Uiso 1 1 calc R U . . .
H16B_2 H 0.114588 0.410781 0.688888 0.050 Uiso 1 1 calc R U . . .
O17_2 O 0.14739(12) 0.59063(18) 0.67843(8) 0.0366(4) Uani 1 1 d . . . . .
C18_2 C 0.1051(2) 0.6434(3) 0.72030(15) 0.0497(8) Uani 1 1 d . . . . .
H18A_2 H 0.105226 0.582355 0.753136 0.060 Uiso 1 1 calc R U . . .
H18B_2 H 0.049310 0.660078 0.701367 0.060 Uiso 1 1 calc R U . . .
C19_2 C 0.1447(2) 0.7664(3) 0.74349(13) 0.0463(8) Uani 1 1 d . . . . .
H19A_2 H 0.117651 0.802638 0.774104 0.056 Uiso 1 1 calc R U . . .
H19B_2 H 0.200817 0.749891 0.761567 0.056 Uiso 1 1 calc R U . . .
O1_31 O 0.0024(5) 0.6891(8) 0.5481(3) 0.0949(15) Uani 0.432(5) 1 d D U P A 1
C2_31 C -0.0360(6) 0.7862(11) 0.5843(4) 0.0811(14) Uani 0.432(5) 1 d D U P A 1
H2A_31 H -0.061384 0.741036 0.613553 0.097 Uiso 0.432(5) 1 calc R U P A 1
H2B_31 H 0.004829 0.845013 0.605580 0.097 Uiso 0.432(5) 1 calc R U P A 1
C3_31 C -0.0863(6) 0.8472(11) 0.5495(4) 0.0786(15) Uani 0.432(5) 1 d D U P A 1
H3A_31 H -0.080705 0.939724 0.558656 0.094 Uiso 0.432(5) 1 calc R U P A 1
H3B_31 H -0.140165 0.820175 0.554035 0.094 Uiso 0.432(5) 1 calc R U P A 1
C4_31 C -0.0765(8) 0.8253(15) 0.4893(3) 0.0721(14) Uani 0.432(5) 1 d D U P A 1
H4A_31 H -0.125949 0.790789 0.465415 0.086 Uiso 0.432(5) 1 calc R U P A 1
H4B_31 H -0.062791 0.906140 0.471172 0.086 Uiso 0.432(5) 1 calc R U P A 1
C5_31 C -0.0134(6) 0.7348(11) 0.4928(3) 0.0775(14) Uani 0.432(5) 1 d D U P A 1
H5A_31 H -0.029285 0.664111 0.464453 0.093 Uiso 0.432(5) 1 calc R U P A 1
H5B_31 H 0.034342 0.776642 0.483029 0.093 Uiso 0.432(5) 1 calc R U P A 1
O1_32 O 0.0469(3) 0.7841(6) 0.5483(3) 0.0854(13) Uani 0.568(5) 1 d D U P A 2
C2_32 C -0.0016(5) 0.8894(10) 0.5717(4) 0.0893(15) Uani 0.568(5) 1 d D U P A 2
H2A_32 H -0.003970 0.873146 0.613593 0.107 Uiso 0.568(5) 1 calc R U P A 2
H2B_32 H 0.023546 0.973909 0.568833 0.107 Uiso 0.568(5) 1 calc R U P A 2
C3_32 C -0.0694(4) 0.8886(9) 0.5414(4) 0.0837(15) Uani 0.568(5) 1 d D U P A 2
H3A_32 H -0.086159 0.977331 0.530372 0.100 Uiso 0.568(5) 1 calc R U P A 2
H3B_32 H -0.107056 0.852311 0.564766 0.100 Uiso 0.568(5) 1 calc R U P A 2
C4_32 C -0.0711(6) 0.8129(12) 0.4887(3) 0.0713(13) Uani 0.568(5) 1 d D U P A 2
H4A_32 H -0.113653 0.747709 0.484853 0.086 Uiso 0.568(5) 1 calc R U P A 2
H4B_32 H -0.080703 0.868190 0.453268 0.086 Uiso 0.568(5) 1 calc R U P A 2
C5_32 C 0.0048(5) 0.7530(10) 0.4953(3) 0.0767(14) Uani 0.568(5) 1 d D U P A 2
H5A_32 H -0.001482 0.658915 0.492035 0.092 Uiso 0.568(5) 1 calc R U P A 2
H5B_32 H 0.032742 0.782546 0.463840 0.092 Uiso 0.568(5) 1 calc R U P A 2

loop_
_atom_site_aniso_label
_atom_site_aniso_U_11
_atom_site_aniso_U_22
_atom_site_aniso_U_33
_atom_site_aniso_U_23
_atom_site_aniso_U_13
_atom_site_aniso_U_12
S1_1 0.0229(3) 0.0351(3) 0.0274(3) -0.0039(2) 0.0056(2) -0.0017(2)
C2_1 0.0219(11) 0.0285(12) 0.0242(11) 0.0012(9) 0.0067(9) 0.0023(9)
S3_1 0.0430(4) 0.0412(4) 0.0450(4) -0.0092(3) 0.0034(3) 0.0211(3)
C4_1 0.0230(11) 0.0212(10) 0.0224(10) -0.0003(8) 0.0075(8) 0.0002(8)
N5_1 0.0209(9) 0.0244(9) 0.0202(9) -0.0013(7) 0.0039(7) 0.0031(7)
C6_1 0.0212(11) 0.0308(12) 0.0246(11) -0.0007(9) 0.0016(9) 0.0029(9)
C7_1 0.0240(11) 0.0360(13) 0.0273(12) -0.0054(10) 0.0032(9) -0.0009(10)
C8_1 0.0235(11) 0.0299(12) 0.0262(12) -0.0061(10) 0.0070(9) -0.0004(9)
C9_1 0.0378(14) 0.0292(13) 0.0512(17) -0.0132(12) 0.0176(13) -0.0064(11)
C10_1 0.0313(13) 0.0436(15) 0.0269(12) -0.0083(11) 0.0083(10) -0.0008(11)
C11_1 0.0225(12) 0.0395(14) 0.0361(14) -0.0033(11) 0.0035(10) 0.0059(10)
C12_1 0.0365(14) 0.0368(14) 0.0331(13) 0.0079(11) 0.0033(11) 0.0060(11)
C13_1 0.0182(10) 0.0276(11) 0.0221(11) -0.0041(9) 0.0053(8) 0.0012(8)
C14_1 0.0209(11) 0.0268(11) 0.0281(12) -0.0029(9) 0.0077(9) 0.0005(9)
C15_1 0.0250(11) 0.0311(12) 0.0316(12) -0.0093(10) 0.0099(10) 0.0001(10)
C16_1 0.0256(12) 0.0423(14) 0.0252(12) -0.0064(10) 0.0097(9) 0.0037(10)
C17_1 0.0248(11) 0.0379(13) 0.0251(12) 0.0017(10) 0.0086(9) 0.0012(10)
C18_1 0.0185(10) 0.0297(12) 0.0265(11) 0.0002(9) 0.0059(9) -0.0010(9)
C19_1 0.0362(13) 0.0240(12) 0.0349(13) -0.0049(10) 0.0144(11) -0.0034(10)
C20_1 0.0451(16) 0.0393(15) 0.0454(16) -0.0138(13) 0.0219(13) -0.0161(13)
C21_1 0.0563(18) 0.0248(13) 0.0539(18) 0.0017(12) 0.0206(15) 0.0057(12)
C22_1 0.0375(14) 0.0282(12) 0.0265(12) 0.0011(10) 0.0077(10) -0.0078(10)
C23_1 0.0466(16) 0.0280(13) 0.0443(16) 0.0011(12) 0.0087(13) 0.0007(12)
C24_1 0.0416(16) 0.0453(17) 0.0486(17) 0.0072(14) 0.0063(13) -0.0179(13)
K1_2 0.0423(3) 0.0321(3) 0.0293(3) -0.0003(2) 0.0142(2) -0.0038(2)
O2_2 0.0427(10) 0.0325(10) 0.0294(9) 0.0022(7) 0.0157(8) 0.0022(8)
C3_2 0.0538(17) 0.0358(14) 0.0336(14) -0.0064(12) 0.0164(13) 0.0022(13)
C4_2 0.0408(14) 0.0279(13) 0.0400(14) -0.0019(11) 0.0175(12) 0.0064(11)
O5_2 0.0337(9) 0.0296(9) 0.0413(10) 0.0033(8) 0.0172(8) 0.0065(7)
C6_2 0.0379(14) 0.0270(13) 0.0490(16) 0.0042(12) 0.0183(12) 0.0004(11)
C7_2 0.0401(15) 0.0318(14) 0.0516(17) 0.0013(12) 0.0236(13) -0.0032(11)
O8_2 0.0342(9) 0.0334(10) 0.0389(10) 0.0017(8) 0.0179(8) 0.0048(8)
C9_2 0.0430(15) 0.0380(15) 0.0406(15) 0.0044(12) 0.0252(12) 0.0056(12)
C10_2 0.0421(15) 0.0440(15) 0.0250(12) 0.0065(11) 0.0118(11) 0.0089(12)
O11_2 0.0349(9) 0.0360(10) 0.0238(8) 0.0003(7) 0.0075(7) 0.0008(8)
C12_2 0.0329(13) 0.0429(15) 0.0303(13) -0.0094(11) 0.0060(10) 0.0000(11)
C13_2 0.0359(14) 0.0340(14) 0.0395(14) -0.0077(11) 0.0107(11) 0.0026(11)
O14_2 0.0360(10) 0.0285(9) 0.0358(10) -0.0003(8) 0.0129(8) 0.0014(7)
C15_2 0.0491(16) 0.0248(12) 0.0409(15) 0.0024(11) 0.0115(13) -0.0023(11)
C16_2 0.0497(17) 0.0322(14) 0.0461(16) 0.0049(12) 0.0193(14) -0.0082(12)
O17_2 0.0462(11) 0.0323(10) 0.0364(10) 0.0015(8) 0.0208(9) -0.0028(8)
C18_2 0.071(2) 0.0400(16) 0.0499(18) 0.0039(14) 0.0415(17) -0.0005(15)
C19_2 0.074(2) 0.0395(16) 0.0317(14) 0.0045(12) 0.0263(15) 0.0056(15)
O1_31 0.083(3) 0.108(3) 0.090(2) -0.014(2) 0.004(2) 0.021(2)
C2_31 0.069(3) 0.098(3) 0.072(2) -0.020(2) 0.004(2) 0.019(2)
C3_31 0.067(3) 0.096(3) 0.068(2) -0.028(2) 0.001(2) 0.022(2)
C4_31 0.059(3) 0.088(3) 0.060(2) -0.027(2) -0.012(2) 0.035(2)
C5_31 0.060(3) 0.094(3) 0.072(2) -0.026(2) -0.004(2) 0.029(2)
O1_32 0.065(2) 0.101(3) 0.082(2) -0.021(2) -0.0063(19) 0.020(2)
C2_32 0.078(3) 0.104(3) 0.079(3) -0.026(3) -0.004(2) 0.019(3)
C3_32 0.075(3) 0.097(3) 0.072(2) -0.030(2) -0.003(2) 0.030(2)
C4_32 0.059(2) 0.086(3) 0.059(2) -0.028(2) -0.0143(19) 0.037(2)
C5_32 0.062(3) 0.095(3) 0.069(2) -0.020(2) -0.001(2) 0.032(2)

loop_
_atom_type_symbol
_atom_type_description
_atom_type_scat_dispersion_real
_atom_type_scat_dispersion_imag
_atom_type_scat_source
C C 0.0181 0.0091 'International Tables Vol C Tables 4.2.6.8 and 6.1.1.4'
H H 0.0000 0.0000 'International Tables Vol C Tables 4.2.6.8 and 6.1.1.4'
N N 0.0311 0.0180 'International Tables Vol C Tables 4.2.6.8 and 6.1.1.4'
O O 0.0492 0.0322 'International Tables Vol C Tables 4.2.6.8 and 6.1.1.4'
S S 0.3331 0.5567 'International Tables Vol C Tables 4.2.6.8 and 6.1.1.4'
K K 0.3868 1.0657 'International Tables Vol C Tables 4.2.6.8 and 6.1.1.4'

loop_
_geom_angle_atom_site_label_1
_geom_angle_atom_site_label_2
_geom_angle_atom_site_label_3
_geom_angle
_geom_angle_site_symmetry_1
_geom_angle_site_symmetry_3
_geom_angle_publ_flag
C2_1 S1_1 K1_2 89.73(8) . . ?
C4_1 C2_1 S3_1 121.11(18) . . ?
C4_1 C2_1 S1_1 120.95(18) . . ?
S3_1 C2_1 S1_1 117.91(13) . . ?
C2_1 S3_1 K1_2 97.85(8) . . ?
N5_1 C4_1 C2_1 124.4(2) . . ?
N5_1 C4_1 C8_1 109.79(19) . . ?
C2_1 C4_1 C8_1 125.5(2) . . ?
C4_1 N5_1 C13_1 124.24(19) . . ?
C4_1 N5_1 C6_1 110.94(18) . . ?
C13_1 N5_1 C6_1 121.01(18) . . ?
N5_1 C6_1 C11_1 112.67(19) . . ?
N5_1 C6_1 C7_1 101.40(19) . . ?
C11_1 C6_1 C7_1 111.2(2) . . ?
N5_1 C6_1 C12_1 110.5(2) . . ?
C11_1 C6_1 C12_1 109.9(2) . . ?
C7_1 C6_1 C12_1 111.0(2) . . ?
C6_1 C7_1 C8_1 107.57(19) . . ?
C6_1 C7_1 H7A_1 110.2 . . ?
C8_1 C7_1 H7A_1 110.2 . . ?
C6_1 C7_1 H7B_1 110.2 . . ?
C8_1 C7_1 H7B_1 110.2 . . ?
H7A_1 C7_1 H7B_1 108.5 . . ?
C10_1 C8_1 C7_1 112.4(2) . . ?
C10_1 C8_1 C9_1 107.8(2) . . ?
C7_1 C8_1 C9_1 108.3(2) . . ?
C10_1 C8_1 C4_1 111.1(2) . . ?
C7_1 C8_1 C4_1 101.64(18) . . ?
C9_1 C8_1 C4_1 115.5(2) . . ?
C8_1 C9_1 H9A_1 109.5 . . ?
C8_1 C9_1 H9B_1 109.5 . . ?
H9A_1 C9_1 H9B_1 109.5 . . ?
C8_1 C9_1 H9C_1 109.5 . . ?
H9A_1 C9_1 H9C_1 109.5 . . ?
H9B_1 C9_1 H9C_1 109.5 . . ?
C8_1 C10_1 H10A_1 109.5 . . ?
C8_1 C10_1 H10B_1 109.5 . . ?
H10A_1 C10_1 H10B_1 109.5 . . ?
C8_1 C10_1 H10C_1 109.5 . . ?
H10A_1 C10_1 H10C_1 109.5 . . ?
H10B_1 C10_1 H10C_1 109.5 . . ?
C6_1 C11_1 H11A_1 109.5 . . ?
C6_1 C11_1 H11B_1 109.5 . . ?
H11A_1 C11_1 H11B_1 109.5 . . ?
C6_1 C11_1 H11C_1 109.5 . . ?
H11A_1 C11_1 H11C_1 109.5 . . ?
H11B_1 C11_1 H11C_1 109.5 . . ?
C6_1 C12_1 H12A_1 109.5 . . ?
C6_1 C12_1 H12B_1 109.5 . . ?
H12A_1 C12_1 H12B_1 109.5 . . ?
C6_1 C12_1 H12C_1 109.5 . . ?
H12A_1 C12_1 H12C_1 109.5 . . ?
H12B_1 C12_1 H12C_1 109.5 . . ?
C18_1 C13_1 C14_1 120.0(2) . . ?
C18_1 C13_1 N5_1 119.8(2) . . ?
C14_1 C13_1 N5_1 120.1(2) . . ?
C15_1 C14_1 C13_1 118.4(2) . . ?
C15_1 C14_1 C19_1 117.8(2) . . ?
C13_1 C14_1 C19_1 123.7(2) . . ?
C16_1 C15_1 C14_1 122.0(2) . . ?
C16_1 C15_1 H15_1 119.0 . . ?
C14_1 C15_1 H15_1 119.0 . . ?
C15_1 C16_1 C17_1 119.1(2) . . ?
C15_1 C16_1 H16_1 120.5 . . ?
C17_1 C16_1 H16_1 120.5 . . ?
C16_1 C17_1 C18_1 121.4(2) . . ?
C16_1 C17_1 H17_1 119.3 . . ?
C18_1 C17_1 H17_1 119.3 . . ?
C17_1 C18_1 C13_1 119.1(2) . . ?
C17_1 C18_1 C22_1 117.7(2) . . ?
C13_1 C18_1 C22_1 123.3(2) . . ?
C14_1 C19_1 C20_1 111.4(2) . . ?
C14_1 C19_1 C21_1 111.4(2) . . ?
C20_1 C19_1 C21_1 109.3(2) . . ?
C14_1 C19_1 H19_1 108.2 . . ?
C20_1 C19_1 H19_1 108.2 . . ?
C21_1 C19_1 H19_1 108.2 . . ?
C19_1 C20_1 H20A_1 109.5 . . ?
C19_1 C20_1 H20B_1 109.5 . . ?
H20A_1 C20_1 H20B_1 109.5 . . ?
C19_1 C20_1 H20C_1 109.5 . . ?
H20A_1 C20_1 H20C_1 109.5 . . ?
H20B_1 C20_1 H20C_1 109.5 . . ?
C19_1 C21_1 H21A_1 109.5 . . ?
C19_1 C21_1 H21B_1 109.5 . . ?
H21A_1 C21_1 H21B_1 109.5 . . ?
C19_1 C21_1 H21C_1 109.5 . . ?
H21A_1 C21_1 H21C_1 109.5 . . ?
H21B_1 C21_1 H21C_1 109.5 . . ?
C18_1 C22_1 C23_1 110.8(2) . . ?
C18_1 C22_1 C24_1 112.1(2) . . ?
C23_1 C22_1 C24_1 110.9(2) . . ?
C18_1 C22_1 H22_1 107.6 . . ?
C23_1 C22_1 H22_1 107.6 . . ?
C24_1 C22_1 H22_1 107.6 . . ?
C22_1 C23_1 H23A_1 109.5 . . ?
C22_1 C23_1 H23B_1 109.5 . . ?
H23A_1 C23_1 H23B_1 109.5 . . ?
C22_1 C23_1 H23C_1 109.5 . . ?
H23A_1 C23_1 H23C_1 109.5 . . ?
H23B_1 C23_1 H23C_1 109.5 . . ?
C22_1 C24_1 H24A_1 109.5 . . ?
C22_1 C24_1 H24B_1 109.5 . . ?
H24A_1 C24_1 H24B_1 109.5 . . ?
C22_1 C24_1 H24C_1 109.5 . . ?
H24A_1 C24_1 H24C_1 109.5 . . ?
H24B_1 C24_1 H24C_1 109.5 . . ?
O17_2 K1_2 O11_2 116.13(6) . . ?
O17_2 K1_2 O5_2 116.67(6) . . ?
O11_2 K1_2 O5_2 115.83(6) . . ?
O17_2 K1_2 O14_2 58.78(5) . . ?
O11_2 K1_2 O14_2 57.68(5) . . ?
O5_2 K1_2 O14_2 152.29(6) . . ?
O17_2 K1_2 O2_2 58.19(5) . . ?
O11_2 K1_2 O2_2 145.08(6) . . ?
O5_2 K1_2 O2_2 58.51(5) . . ?
O14_2 K1_2 O2_2 109.61(5) . . ?
O17_2 K1_2 O8_2 153.37(6) . . ?
O11_2 K1_2 O8_2 58.08(5) . . ?
O5_2 K1_2 O8_2 58.22(5) . . ?
O14_2 K1_2 O8_2 112.12(6) . . ?
O2_2 K1_2 O8_2 109.94(5) . . ?
O17_2 K1_2 S3_1 103.63(5) . . ?
O11_2 K1_2 S3_1 122.34(4) . . ?
O5_2 K1_2 S3_1 75.85(4) . . ?
O14_2 K1_2 S3_1 131.47(4) . . ?
O2_2 K1_2 S3_1 90.98(4) . . ?
O8_2 K1_2 S3_1 100.13(4) . . ?
O17_2 K1_2 O1_32 75.46(14) . . ?
O11_2 K1_2 O1_32 76.20(11) . . ?
O5_2 K1_2 O1_32 84.31(12) . . ?
O14_2 K1_2 O1_32 68.02(12) . . ?
O2_2 K1_2 O1_32 69.02(11) . . ?
O8_2 K1_2 O1_32 77.97(13) . . ?
S3_1 K1_2 O1_32 157.32(10) . . ?
O17_2 K1_2 S1_1 94.99(5) . . ?
O11_2 K1_2 S1_1 81.09(4) . . ?
O5_2 K1_2 S1_1 126.46(4) . . ?
O14_2 K1_2 S1_1 80.73(4) . . ?
O2_2 K1_2 S1_1 131.75(4) . . ?
O8_2 K1_2 S1_1 108.65(4) . . ?
S3_1 K1_2 S1_1 54.401(19) . . ?
O1_32 K1_2 S1_1 147.88(11) . . ?
O17_2 K1_2 C7_2 157.61(6) . . ?
O11_2 K1_2 C7_2 78.70(6) . . ?
O5_2 K1_2 C7_2 41.81(6) . . ?
O14_2 K1_2 C7_2 135.09(6) . . ?
O2_2 K1_2 C7_2 99.85(6) . . ?
O8_2 K1_2 C7_2 23.42(6) . . ?
S3_1 K1_2 C7_2 79.23(6) . . ?
O1_32 K1_2 C7_2 93.33(14) . . ?
S1_1 K1_2 C7_2 104.24(5) . . ?
C19_2 O2_2 C3_2 110.6(2) . . ?
C19_2 O2_2 K1_2 106.41(16) . . ?
C3_2 O2_2 K1_2 110.61(15) . . ?
O2_2 C3_2 C4_2 108.5(2) . . ?
O2_2 C3_2 H3A_2 110.0 . . ?
C4_2 C3_2 H3A_2 110.0 . . ?
O2_2 C3_2 H3B_2 110.0 . . ?
C4_2 C3_2 H3B_2 110.0 . . ?
H3A_2 C3_2 H3B_2 108.4 . . ?
O5_2 C4_2 C3_2 108.4(2) . . ?
O5_2 C4_2 H4A_2 110.0 . . ?
C3_2 C4_2 H4A_2 110.0 . . ?
O5_2 C4_2 H4B_2 110.0 . . ?
C3_2 C4_2 H4B_2 110.0 . . ?
H4A_2 C4_2 H4B_2 108.4 . . ?
C6_2 O5_2 C4_2 112.8(2) . . ?
C6_2 O5_2 K1_2 119.48(15) . . ?
C4_2 O5_2 K1_2 118.85(15) . . ?
O5_2 C6_2 C7_2 108.3(2) . . ?
O5_2 C6_2 H6A_2 110.0 . . ?
C7_2 C6_2 H6A_2 110.0 . . ?
O5_2 C6_2 H6B_2 110.0 . . ?
C7_2 C6_2 H6B_2 110.0 . . ?
H6A_2 C6_2 H6B_2 108.4 . . ?
O8_2 C7_2 C6_2 108.1(2) . . ?
O8_2 C7_2 K1_2 55.74(12) . . ?
C6_2 C7_2 K1_2 86.22(15) . . ?
O8_2 C7_2 H7A_2 110.1 . . ?
C6_2 C7_2 H7A_2 110.1 . . ?
K1_2 C7_2 H7A_2 162.1 . . ?
O8_2 C7_2 H7B_2 110.1 . . ?
C6_2 C7_2 H7B_2 110.1 . . ?
K1_2 C7_2 H7B_2 71.0 . . ?
H7A_2 C7_2 H7B_2 108.4 . . ?
C9_2 O8_2 C7_2 112.3(2) . . ?
C9_2 O8_2 K1_2 106.30(15) . . ?
C7_2 O8_2 K1_2 100.84(15) . . ?
O8_2 C9_2 C10_2 108.9(2) . . ?
O8_2 C9_2 H9A_2 109.9 . . ?
C10_2 C9_2 H9A_2 109.9 . . ?
O8_2 C9_2 H9B_2 109.9 . . ?
C10_2 C9_2 H9B_2 109.9 . . ?
H9A_2 C9_2 H9B_2 108.3 . . ?
O11_2 C10_2 C9_2 107.5(2) . . ?
O11_2 C10_2 H10A_2 110.2 . . ?
C9_2 C10_2 H10A_2 110.2 . . ?
O11_2 C10_2 H10B_2 110.2 . . ?
C9_2 C10_2 H10B_2 110.2 . . ?
H10A_2 C10_2 H10B_2 108.5 . . ?
C10_2 O11_2 C12_2 113.4(2) . . ?
C10_2 O11_2 K1_2 120.85(16) . . ?
C12_2 O11_2 K1_2 121.53(15) . . ?
O11_2 C12_2 C13_2 107.9(2) . . ?
O11_2 C12_2 H12A_2 110.1 . . ?
C13_2 C12_2 H12A_2 110.1 . . ?
O11_2 C12_2 H12B_2 110.1 . . ?
C13_2 C12_2 H12B_2 110.1 . . ?
H12A_2 C12_2 H12B_2 108.4 . . ?
O14_2 C13_2 C12_2 108.4(2) . . ?
O14_2 C13_2 H13A_2 110.0 . . ?
C12_2 C13_2 H13A_2 110.0 . . ?
O14_2 C13_2 H13B_2 110.0 . . ?
C12_2 C13_2 H13B_2 110.0 . . ?
H13A_2 C13_2 H13B_2 108.4 . . ?
C15_2 O14_2 C13_2 112.1(2) . . ?
C15_2 O14_2 K1_2 104.50(15) . . ?
C13_2 O14_2 K1_2 107.30(15) . . ?
O14_2 C15_2 C16_2 108.9(2) . . ?
O14_2 C15_2 H15A_2 109.9 . . ?
C16_2 C15_2 H15A_2 109.9 . . ?
O14_2 C15_2 H15B_2 109.9 . . ?
C16_2 C15_2 H15B_2 109.9 . . ?
H15A_2 C15_2 H15B_2 108.3 . . ?
O17_2 C16_2 C15_2 108.8(2) . . ?
O17_2 C16_2 H16A_2 109.9 . . ?
C15_2 C16_2 H16A_2 109.9 . . ?
O17_2 C16_2 H16B_2 109.9 . . ?
C15_2 C16_2 H16B_2 109.9 . . ?
H16A_2 C16_2 H16B_2 108.3 . . ?
C16_2 O17_2 C18_2 112.1(2) . . ?
C16_2 O17_2 K1_2 120.86(15) . . ?
C18_2 O17_2 K1_2 122.29(17) . . ?
O17_2 C18_2 C19_2 108.6(2) . . ?
O17_2 C18_2 H18A_2 110.0 . . ?
C19_2 C18_2 H18A_2 110.0 . . ?
O17_2 C18_2 H18B_2 110.0 . . ?
C19_2 C18_2 H18B_2 110.0 . . ?
H18A_2 C18_2 H18B_2 108.4 . . ?
O2_2 C19_2 C18_2 108.9(3) . . ?
O2_2 C19_2 H19A_2 109.9 . . ?
C18_2 C19_2 H19A_2 109.9 . . ?
O2_2 C19_2 H19B_2 109.9 . . ?
C18_2 C19_2 H19B_2 109.9 . . ?
H19A_2 C19_2 H19B_2 108.3 . . ?
C5_31 O1_31 C2_31 104.6(4) . . ?
C3_31 C2_31 O1_31 107.7(5) . . ?
C3_31 C2_31 H2A_31 110.2 . . ?
O1_31 C2_31 H2A_31 110.2 . . ?
C3_31 C2_31 H2B_31 110.2 . . ?
O1_31 C2_31 H2B_31 110.2 . . ?
H2A_31 C2_31 H2B_31 108.5 . . ?
C2_31 C3_31 C4_31 110.3(5) . . ?
C2_31 C3_31 H3A_31 109.6 . . ?
C4_31 C3_31 H3A_31 109.6 . . ?
C2_31 C3_31 H3B_31 109.6 . . ?
C4_31 C3_31 H3B_31 109.6 . . ?
H3A_31 C3_31 H3B_31 108.1 . . ?
C5_31 C4_31 C3_31 105.9(4) . . ?
C5_31 C4_31 H4A_31 110.5 . . ?
C3_31 C4_31 H4A_31 110.5 . . ?
C5_31 C4_31 H4B_31 110.5 . . ?
C3_31 C4_31 H4B_31 110.5 . . ?
H4A_31 C4_31 H4B_31 108.7 . . ?
O1_31 C5_31 C4_31 107.7(5) . . ?
O1_31 C5_31 H5A_31 110.2 . . ?
C4_31 C5_31 H5A_31 110.2 . . ?
O1_31 C5_31 H5B_31 110.2 . . ?
C4_31 C5_31 H5B_31 110.2 . . ?
H5A_31 C5_31 H5B_31 108.5 . . ?
C5_32 O1_32 C2_32 105.1(4) . . ?
C5_32 O1_32 K1_2 134.1(4) . . ?
C2_32 O1_32 K1_2 118.5(4) . . ?
C3_32 C2_32 O1_32 108.1(5) . . ?
C3_32 C2_32 H2A_32 110.1 . . ?
O1_32 C2_32 H2A_32 110.1 . . ?
C3_32 C2_32 H2B_32 110.1 . . ?
O1_32 C2_32 H2B_32 110.1 . . ?
H2A_32 C2_32 H2B_32 108.4 . . ?
C2_32 C3_32 C4_32 110.3(5) . . ?
C2_32 C3_32 H3A_32 109.6 . . ?
C4_32 C3_32 H3A_32 109.6 . . ?
C2_32 C3_32 H3B_32 109.6 . . ?
C4_32 C3_32 H3B_32 109.6 . . ?
H3A_32 C3_32 H3B_32 108.1 . . ?
C5_32 C4_32 C3_32 106.0(5) . . ?
C5_32 C4_32 H4A_32 110.5 . . ?
C3_32 C4_32 H4A_32 110.5 . . ?
C5_32 C4_32 H4B_32 110.5 . . ?
C3_32 C4_32 H4B_32 110.5 . . ?
H4A_32 C4_32 H4B_32 108.7 . . ?
O1_32 C5_32 C4_32 108.4(4) . . ?
O1_32 C5_32 H5A_32 110.0 . . ?
C4_32 C5_32 H5A_32 110.0 . . ?
O1_32 C5_32 H5B_32 110.0 . . ?
C4_32 C5_32 H5B_32 110.0 . . ?
H5A_32 C5_32 H5B_32 108.4 . . ?

loop_
_geom_bond_atom_site_label_1
_geom_bond_atom_site_label_2
_geom_bond_distance
_geom_bond_site_symmetry_2
_geom_bond_publ_flag
S1_1 C2_1 1.731(3) . ?
S1_1 K1_2 3.3509(9) . ?
C2_1 C4_1 1.410(3) . ?
C2_1 S3_1 1.728(2) . ?
S3_1 K1_2 3.1161(10) . ?
C4_1 N5_1 1.393(3) . ?
C4_1 C8_1 1.545(3) . ?
N5_1 C13_1 1.444(3) . ?
N5_1 C6_1 1.500(3) . ?
C6_1 C11_1 1.520(3) . ?
C6_1 C7_1 1.525(3) . ?
C6_1 C12_1 1.539(4) . ?
C7_1 C8_1 1.539(3) . ?
C7_1 H7A_1 0.9900 . ?
C7_1 H7B_1 0.9900 . ?
C8_1 C10_1 1.533(3) . ?
C8_1 C9_1 1.540(4) . ?
C9_1 H9A_1 0.9800 . ?
C9_1 H9B_1 0.9800 . ?
C9_1 H9C_1 0.9800 . ?
C10_1 H10A_1 0.9800 . ?
C10_1 H10B_1 0.9800 . ?
C10_1 H10C_1 0.9800 . ?
C11_1 H11A_1 0.9800 . ?
C11_1 H11B_1 0.9800 . ?
C11_1 H11C_1 0.9800 . ?
C12_1 H12A_1 0.9800 . ?
C12_1 H12B_1 0.9800 . ?
C12_1 H12C_1 0.9800 . ?
C13_1 C18_1 1.403(3) . ?
C13_1 C14_1 1.412(3) . ?
C14_1 C15_1 1.401(3) . ?
C14_1 C19_1 1.520(3) . ?
C15_1 C16_1 1.376(4) . ?
C15_1 H15_1 0.9500 . ?
C16_1 C17_1 1.380(4) . ?
C16_1 H16_1 0.9500 . ?
C17_1 C18_1 1.401(3) . ?
C17_1 H17_1 0.9500 . ?
C18_1 C22_1 1.521(3) . ?
C19_1 C20_1 1.531(4) . ?
C19_1 C21_1 1.535(4) . ?
C19_1 H19_1 1.0000 . ?
C20_1 H20A_1 0.9800 . ?
C20_1 H20B_1 0.9800 . ?
C20_1 H20C_1 0.9800 . ?
C21_1 H21A_1 0.9800 . ?
C21_1 H21B_1 0.9800 . ?
C21_1 H21C_1 0.9800 . ?
C22_1 C23_1 1.533(4) . ?
C22_1 C24_1 1.539(4) . ?
C22_1 H22_1 1.0000 . ?
C23_1 H23A_1 0.9800 . ?
C23_1 H23B_1 0.9800 . ?
C23_1 H23C_1 0.9800 . ?
C24_1 H24A_1 0.9800 . ?
C24_1 H24B_1 0.9800 . ?
C24_1 H24C_1 0.9800 . ?
K1_2 O17_2 2.7837(19) . ?
K1_2 O11_2 2.8292(18) . ?
K1_2 O5_2 2.8305(19) . ?
K1_2 O14_2 2.946(2) . ?
K1_2 O2_2 2.9459(18) . ?
K1_2 O8_2 2.9655(19) . ?
K1_2 O1_32 3.320(5) . ?
K1_2 C7_2 3.524(3) . ?
O2_2 C19_2 1.420(3) . ?
O2_2 C3_2 1.429(3) . ?
C3_2 C4_2 1.496(4) . ?
C3_2 H3A_2 0.9900 . ?
C3_2 H3B_2 0.9900 . ?
C4_2 O5_2 1.420(3) . ?
C4_2 H4A_2 0.9900 . ?
C4_2 H4B_2 0.9900 . ?
O5_2 C6_2 1.415(3) . ?
C6_2 C7_2 1.493(4) . ?
C6_2 H6A_2 0.9900 . ?
C6_2 H6B_2 0.9900 . ?
C7_2 O8_2 1.426(4) . ?
C7_2 H7A_2 0.9900 . ?
C7_2 H7B_2 0.9900 . ?
O8_2 C9_2 1.417(3) . ?
C9_2 C10_2 1.504(4) . ?
C9_2 H9A_2 0.9900 . ?
C9_2 H9B_2 0.9900 . ?
C10_2 O11_2 1.415(3) . ?
C10_2 H10A_2 0.9900 . ?
C10_2 H10B_2 0.9900 . ?
O11_2 C12_2 1.420(3) . ?
C12_2 C13_2 1.496(4) . ?
C12_2 H12A_2 0.9900 . ?
C12_2 H12B_2 0.9900 . ?
C13_2 O14_2 1.427(3) . ?
C13_2 H13A_2 0.9900 . ?
C13_2 H13B_2 0.9900 . ?
O14_2 C15_2 1.421(3) . ?
C15_2 C16_2 1.498(4) . ?
C15_2 H15A_2 0.9900 . ?
C15_2 H15B_2 0.9900 . ?
C16_2 O17_2 1.420(3) . ?
C16_2 H16A_2 0.9900 . ?
C16_2 H16B_2 0.9900 . ?
O17_2 C18_2 1.423(3) . ?
C18_2 C19_2 1.504(5) . ?
C18_2 H18A_2 0.9900 . ?
C18_2 H18B_2 0.9900 . ?
C19_2 H19A_2 0.9900 . ?
C19_2 H19B_2 0.9900 . ?
O1_31 C5_31 1.341(7) . ?
O1_31 C2_31 1.538(8) . ?
C2_31 C3_31 1.240(8) . ?
C2_31 H2A_31 0.9900 . ?
C2_31 H2B_31 0.9900 . ?
C3_31 C4_31 1.447(7) . ?
C3_31 H3A_31 0.9900 . ?
C3_31 H3B_31 0.9900 . ?
C4_31 C5_31 1.428(6) . ?
C4_31 H4A_31 0.9900 . ?
C4_31 H4B_31 0.9900 . ?
C5_31 H5A_31 0.9900 . ?
C5_31 H5B_31 0.9900 . ?
O1_32 C5_32 1.340(7) . ?
O1_32 C2_32 1.536(8) . ?
C2_32 C3_32 1.239(8) . ?
C2_32 H2A_32 0.9900 . ?
C2_32 H2B_32 0.9900 . ?
C3_32 C4_32 1.446(7) . ?
C3_32 H3A_32 0.9900 . ?
C3_32 H3B_32 0.9900 . ?
C4_32 C5_32 1.427(6) . ?
C4_32 H4A_32 0.9900 . ?
C4_32 H4B_32 0.9900 . ?
C5_32 H5A_32 0.9900 . ?
C5_32 H5B_32 0.9900 . ?
